data_8102025
loop_
_publ_author_name
'Lee, Y. B.'
'Kim, T. H.'
'Hwang, I.-C.'
'Ha, K.'

_publ_section_title
;
Crystal structure of N-benzoyl-4,4-dimethyl-2-methyl-amino-2-thiazoline, 
C~13~H~16~N~2~OS
;
_journal_issue 3
_journal_name_full 'Zeitschrift f\"ur Kristallographie - New Crystal Structures'
_journal_page_first 367
_journal_page_last 368
_journal_volume 221
_journal_year 2006
_chemical_formula_moiety 'C13 H16 N2 O S'
_chemical_formula_sum 'C13 H16 N2 O S'
_chemical_formula_weight 248.34
_chemical_name_systematic
; 
N-benzoyl-4,4-dimethyl-2-methylamino-2-thiazoline 
;
_space_group_IT_number 15
_symmetry_cell_setting monoclinic
_symmetry_space_group_name_Hall '-C 2yc'
_symmetry_space_group_name_H-M 'C 1 2/c 1'
_atom_sites_solution_hydrogens geom
_atom_sites_solution_primary direct
_atom_sites_solution_secondary difmap
_audit_creation_method SHELXL-97
_cell_angle_alpha 90.00
_cell_angle_beta 101.952(2)
_cell_angle_gamma 90.00
_cell_formula_units_Z 8
_cell_length_a 21.908(2)
_cell_length_b 13.9319(15)
_cell_length_c 8.7971(9)
_cell_measurement_reflns_used 2596
_cell_measurement_temperature 293(2)
_cell_measurement_theta_max 26.39
_cell_measurement_theta_min 2.37
_cell_volume 2626.8(5)
_computing_cell_refinement 'SMART (Bruker, 2000)'
_computing_data_collection 'SMART (Bruker, 2000)'
_computing_data_reduction 'SAINT (Bruker, 2000)'
_computing_molecular_graphics 'ORTEP-3 (Farrugia, 1997)'
_computing_publication_material SHELXL97
_computing_structure_refinement 'SHELXL-97 (Sheldrick, 1997)'
_computing_structure_solution 'SHELXS-97 (Sheldrick, 1997)'
_diffrn_ambient_temperature 293(2)
_diffrn_measured_fraction_theta_full 0.941
_diffrn_measured_fraction_theta_max 0.941
_diffrn_measurement_device_type 'Bruker SMART 1000 CCD'
_diffrn_measurement_method phi/omega
_diffrn_radiation_monochromator graphite
_diffrn_radiation_source 'fine-focus sealed tube'
_diffrn_radiation_type 'Mo K\a'
_diffrn_radiation_wavelength 0.71073
_diffrn_reflns_av_R_equivalents 0.0300
_diffrn_reflns_av_sigmaI/netI 0.0334
_diffrn_reflns_limit_h_max 25
_diffrn_reflns_limit_h_min -28
_diffrn_reflns_limit_k_max 17
_diffrn_reflns_limit_k_min -18
_diffrn_reflns_limit_l_max 10
_diffrn_reflns_limit_l_min -11
_diffrn_reflns_number 8102
_diffrn_reflns_theta_full 28.26
_diffrn_reflns_theta_max 28.26
_diffrn_reflns_theta_min 1.74
_diffrn_standards_decay_% 0
_diffrn_standards_interval_count 0
_diffrn_standards_interval_time 0
_diffrn_standards_number 0
_exptl_absorpt_coefficient_mu 0.232
_exptl_absorpt_correction_type none
_exptl_crystal_colour colorless
_exptl_crystal_density_diffrn 1.256
_exptl_crystal_density_method 'not measured'
_exptl_crystal_description needle
_exptl_crystal_F_000 1056
_exptl_crystal_size_max 0.10
_exptl_crystal_size_mid 0.10
_exptl_crystal_size_min 0.09
_refine_diff_density_max 0.217
_refine_diff_density_min -0.288
_refine_diff_density_rms 0.037
_refine_ls_extinction_method none
_refine_ls_goodness_of_fit_ref 0.940
_refine_ls_hydrogen_treatment refall
_refine_ls_matrix_type full
_refine_ls_number_parameters 218
_refine_ls_number_reflns 3067
_refine_ls_number_restraints 0
_refine_ls_restrained_S_all 0.940
_refine_ls_R_factor_all 0.0603
_refine_ls_R_factor_gt 0.0413
_refine_ls_shift/su_max 0.000
_refine_ls_shift/su_mean 0.000
_refine_ls_structure_factor_coef Fsqd
_refine_ls_weighting_details 'calc w=1/[\s^2^(Fo^2^)+(0.0644P)^2^+0.0000P] where P=(Fo^2^+2Fc^2^)/3'
_refine_ls_weighting_scheme calc
_refine_ls_wR_factor_gt 0.1054
_refine_ls_wR_factor_ref 0.1130
_reflns_number_gt 2097
_reflns_number_total 3067
_reflns_threshold_expression >2sigma(I)
_cod_data_source_file 1267-1843.cff
_cod_data_source_block bdmt
_cod_original_sg_symbol_H-M C12/c1
_cod_database_code 8102025

loop_
_symmetry_equiv_pos_as_xyz
'x, y, z'
'-x, y, -z+1/2'
'x+1/2, y+1/2, z'
'-x+1/2, y+1/2, -z+1/2'
'-x, -y, -z'
'x, -y, z-1/2'
'-x+1/2, -y+1/2, -z'
'x+1/2, -y+1/2, z-1/2'

loop_
_atom_site_label
_atom_site_type_symbol
_atom_site_fract_x
_atom_site_fract_y
_atom_site_fract_z
_atom_site_U_iso_or_equiv
_atom_site_adp_type
_atom_site_occupancy
_atom_site_symmetry_multiplicity
_atom_site_Wyckoff_symbol
_atom_site_calc_flag
_atom_site_refinement_flags
_atom_site_disorder_assembly
_atom_site_disorder_group
S1 S 0.12985(2) -0.01381(4) 0.64259(6) 0.06495(19) Uani 1 8 f d . . .
O1 O 0.21096(6) -0.11632(8) 0.53197(16) 0.0693(4) Uani 1 8 f d . . .
N1 N 0.22802(5) 0.04325(8) 0.50986(14) 0.0432(3) Uani 1 8 f d . . .
N2 N 0.15455(6) 0.15671(9) 0.54371(15) 0.0511(3) Uani 1 8 f d . . .
C1 C 0.30845(7) -0.07501(11) 0.47906(18) 0.0484(4) Uani 1 8 f d . . .
C2 C 0.36167(8) -0.02761(14) 0.5517(2) 0.0630(5) Uani 1 8 f d . . .
H2 H 0.3610(9) 0.0203(14) 0.614(2) 0.071(6) Uiso 1 8 f d . . .
C3 C 0.41900(9) -0.05677(17) 0.5270(3) 0.0790(6) Uani 1 8 f d . . .
H3 H 0.4530(10) -0.0235(15) 0.582(3) 0.086(7) Uiso 1 8 f d . . .
C4 C 0.42302(11) -0.13206(17) 0.4296(3) 0.0842(7) Uani 1 8 f d . . .
H4 H 0.4599(11) -0.1473(15) 0.410(3) 0.097(7) Uiso 1 8 f d . . .
C5 C 0.37061(11) -0.18082(16) 0.3597(3) 0.0798(6) Uani 1 8 f d . . .
H5 H 0.3744(11) -0.2356(17) 0.294(3) 0.103(7) Uiso 1 8 f d . . .
C6 C 0.31318(9) -0.15339(13) 0.3851(2) 0.0611(5) Uani 1 8 f d . . .
H6 H 0.2746(9) -0.1849(14) 0.340(2) 0.072(6) Uiso 1 8 f d . . .
C7 C 0.24526(7) -0.05195(11) 0.50831(17) 0.0474(4) Uani 1 8 f d . . .
C8 C 0.25766(8) 0.11931(13) 0.4347(2) 0.0533(4) Uani 1 8 f d . . .
H8A H 0.2859(8) 0.0904(14) 0.377(2) 0.076(6) Uiso 1 8 f d . . .
H8B H 0.2776(8) 0.1648(14) 0.512(2) 0.068(5) Uiso 1 8 f d . . .
H8C H 0.2262(9) 0.1561(13) 0.359(2) 0.067(5) Uiso 1 8 f d . . .
C9 C 0.17338(6) 0.07048(11) 0.55837(16) 0.0430(3) Uani 1 8 f d . . .
C10 C 0.08770(11) 0.08628(18) 0.7012(3) 0.0750(6) Uani 1 8 f d . . .
H10A H 0.0442(10) 0.0698(16) 0.694(2) 0.105(7) Uiso 1 8 f d . . .
H10B H 0.1057(11) 0.1021(17) 0.800(3) 0.102(8) Uiso 1 8 f d . . .
C11 C 0.09450(7) 0.16931(12) 0.59281(19) 0.0537(4) Uani 1 8 f d . . .
C12 C 0.04320(10) 0.1649(2) 0.4477(3) 0.0742(6) Uani 1 8 f d . . .
H12A H 0.0045(10) 0.1715(14) 0.479(2) 0.078(6) Uiso 1 8 f d . . .
H12B H 0.0495(11) 0.2207(19) 0.382(3) 0.117(9) Uiso 1 8 f d . . .
H12C H 0.0460(11) 0.1044(19) 0.397(3) 0.107(8) Uiso 1 8 f d . . .
C13 C 0.09456(13) 0.2660(2) 0.6726(4) 0.0950(8) Uani 1 8 f d . . .
H13A H 0.0581(11) 0.2698(15) 0.715(3) 0.098(7) Uiso 1 8 f d . . .
H13B H 0.1271(11) 0.2647(15) 0.760(3) 0.090(8) Uiso 1 8 f d . . .
H13C H 0.0967(15) 0.320(2) 0.595(4) 0.165(15) Uiso 1 8 f d . . .

loop_
_atom_site_aniso_label
_atom_site_aniso_U_11
_atom_site_aniso_U_22
_atom_site_aniso_U_33
_atom_site_aniso_U_23
_atom_site_aniso_U_13
_atom_site_aniso_U_12
S1 0.0569(3) 0.0708(3) 0.0745(3) 0.0239(2) 0.0305(2) 0.0088(2)
O1 0.0697(7) 0.0449(7) 0.1020(10) 0.0064(6) 0.0379(7) -0.0011(6)
N1 0.0407(6) 0.0399(7) 0.0512(7) 0.0028(5) 0.0145(5) 0.0025(5)
N2 0.0450(7) 0.0496(8) 0.0612(8) -0.0051(6) 0.0167(6) 0.0053(6)
C1 0.0505(9) 0.0405(9) 0.0559(9) 0.0067(7) 0.0149(7) 0.0070(7)
C2 0.0543(10) 0.0564(12) 0.0768(12) -0.0023(10) 0.0099(9) 0.0053(8)
C3 0.0485(10) 0.0767(15) 0.1096(17) 0.0138(13) 0.0113(11) 0.0030(10)
C4 0.0679(13) 0.0729(15) 0.1220(19) 0.0274(13) 0.0434(13) 0.0313(12)
C5 0.0853(15) 0.0576(13) 0.1067(17) 0.0006(11) 0.0433(13) 0.0193(11)
C6 0.0655(11) 0.0485(10) 0.0729(12) -0.0006(8) 0.0224(10) 0.0075(8)
C7 0.0497(8) 0.0433(9) 0.0504(9) 0.0020(7) 0.0133(7) 0.0009(7)
C8 0.0502(9) 0.0431(9) 0.0712(11) 0.0049(8) 0.0234(9) 0.0014(8)
C9 0.0395(7) 0.0499(9) 0.0383(7) -0.0008(6) 0.0050(6) 0.0001(7)
C10 0.0629(12) 0.1033(16) 0.0666(13) 0.0165(12) 0.0311(11) 0.0225(11)
C11 0.0451(9) 0.0620(11) 0.0559(10) -0.0050(8) 0.0150(7) 0.0069(7)
C12 0.0540(11) 0.0933(17) 0.0729(13) 0.0069(13) 0.0077(10) 0.0206(11)
C13 0.0705(15) 0.097(2) 0.124(2) -0.0458(18) 0.0354(16) 0.0081(14)

loop_
_atom_type_symbol
_atom_type_description
_atom_type_scat_dispersion_real
_atom_type_scat_dispersion_imag
_atom_type_scat_source
C C 0.0033 0.0016 'International Tables Vol C Tables 4.2.6.8 and 6.1.1.4'
H H 0.0000 0.0000 'International Tables Vol C Tables 4.2.6.8 and 6.1.1.4'
N N 0.0061 0.0033 'International Tables Vol C Tables 4.2.6.8 and 6.1.1.4'
O O 0.0106 0.0060 'International Tables Vol C Tables 4.2.6.8 and 6.1.1.4'
S S 0.1246 0.1234 'International Tables Vol C Tables 4.2.6.8 and 6.1.1.4'

loop_
_geom_angle_atom_site_label_1
_geom_angle_atom_site_label_2
_geom_angle_atom_site_label_3
_geom_angle
_geom_angle_site_symmetry_1
_geom_angle_site_symmetry_3
_geom_angle_publ_flag
C9 S1 C10 87.64(9) . . ?
C7 N1 C9 121.00(12) . . ?
C7 N1 C8 122.77(12) . . ?
C9 N1 C8 115.22(12) . . ?
C9 N2 C11 111.92(13) . . ?
C2 C1 C6 119.60(16) . . ?
C2 C1 C7 122.86(15) . . ?
C6 C1 C7 117.28(15) . . ?
C1 C2 C3 119.8(2) . . ?
C1 C2 H2 122.7(13) . . ?
C3 C2 H2 117.5(13) . . ?
C4 C3 C2 120.2(2) . . ?
C4 C3 H3 124.4(13) . . ?
C2 C3 H3 115.4(13) . . ?
C5 C4 C3 120.4(2) . . ?
C5 C4 H4 120.6(15) . . ?
C3 C4 H4 119.0(15) . . ?
C4 C5 C6 120.0(2) . . ?
C4 C5 H5 119.4(14) . . ?
C6 C5 H5 120.6(14) . . ?
C5 C6 C1 119.9(2) . . ?
C5 C6 H6 124.2(11) . . ?
C1 C6 H6 115.8(11) . . ?
O1 C7 N1 121.84(14) . . ?
O1 C7 C1 119.90(14) . . ?
N1 C7 C1 118.26(13) . . ?
N1 C8 H8A 109.0(12) . . ?
N1 C8 H8B 109.3(11) . . ?
H8A C8 H8B 113.6(15) . . ?
N1 C8 H8C 111.2(10) . . ?
H8A C8 H8C 107.4(14) . . ?
H8B C8 H8C 106.4(15) . . ?
N2 C9 N1 120.33(13) . . ?
N2 C9 S1 118.64(11) . . ?
N1 C9 S1 121.03(11) . . ?
C11 C10 S1 106.58(12) . . ?
C11 C10 H10A 111.1(13) . . ?
S1 C10 H10A 110.6(13) . . ?
C11 C10 H10B 109.7(16) . . ?
S1 C10 H10B 108.4(15) . . ?
H10A C10 H10B 110.3(19) . . ?
N2 C11 C12 107.37(14) . . ?
N2 C11 C13 108.96(16) . . ?
C12 C11 C13 110.7(2) . . ?
N2 C11 C10 107.50(14) . . ?
C12 C11 C10 110.12(18) . . ?
C13 C11 C10 112.0(2) . . ?
C11 C12 H12A 107.8(12) . . ?
C11 C12 H12B 106.8(15) . . ?
H12A C12 H12B 109.4(18) . . ?
C11 C12 H12C 108.4(14) . . ?
H12A C12 H12C 111.3(19) . . ?
H12B C12 H12C 113(2) . . ?
C11 C13 H13A 108.0(14) . . ?
C11 C13 H13B 106.9(13) . . ?
H13A C13 H13B 103.8(19) . . ?
C11 C13 H13C 109.9(19) . . ?
H13A C13 H13C 112(2) . . ?
H13B C13 H13C 116(2) . . ?

loop_
_geom_bond_atom_site_label_1
_geom_bond_atom_site_label_2
_geom_bond_distance
_geom_bond_site_symmetry_2
_geom_bond_publ_flag
S1 C9 1.7692(15) . ?
S1 C10 1.806(2) . ?
O1 C7 1.2153(18) . ?
N1 C7 1.3799(19) . ?
N1 C9 1.4038(18) . ?
N1 C8 1.4697(19) . ?
N2 C9 1.2680(19) . ?
N2 C11 1.4777(19) . ?
C1 C2 1.377(2) . ?
C1 C6 1.386(2) . ?
C1 C7 1.495(2) . ?
C2 C3 1.380(3) . ?
C2 H2 0.864(19) . ?
C3 C4 1.369(3) . ?
C3 H3 0.93(2) . ?
C4 C5 1.366(3) . ?
C4 H4 0.89(2) . ?
C5 C6 1.377(3) . ?
C5 H5 0.97(2) . ?
C6 H6 0.962(18) . ?
C8 H8A 0.96(2) . ?
C8 H8B 0.97(2) . ?
C8 H8C 0.994(19) . ?
C10 C11 1.526(3) . ?
C10 H10A 0.97(2) . ?
C10 H10B 0.91(2) . ?
C11 C12 1.517(3) . ?
C11 C13 1.519(3) . ?
C12 H12A 0.95(2) . ?
C12 H12B 0.99(3) . ?
C12 H12C 0.96(3) . ?
C13 H13A 0.95(2) . ?
C13 H13B 0.94(2) . ?
C13 H13C 1.02(3) . ?

loop_
_geom_torsion_atom_site_label_1
_geom_torsion_atom_site_label_2
_geom_torsion_atom_site_label_3
_geom_torsion_atom_site_label_4
_geom_torsion
_geom_torsion_site_symmetry_1
_geom_torsion_site_symmetry_2
_geom_torsion_site_symmetry_3
_geom_torsion_site_symmetry_4
_geom_torsion_publ_flag
C6 C1 C2 C3 1.8(3) . . . . ?
C7 C1 C2 C3 175.75(17) . . . . ?
C1 C2 C3 C4 0.5(3) . . . . ?
C2 C3 C4 C5 -2.0(4) . . . . ?
C3 C4 C5 C6 1.0(4) . . . . ?
C4 C5 C6 C1 1.3(3) . . . . ?
C2 C1 C6 C5 -2.7(3) . . . . ?
C7 C1 C6 C5 -177.02(16) . . . . ?
C9 N1 C7 O1 8.2(2) . . . . ?
C8 N1 C7 O1 -159.73(16) . . . . ?
C9 N1 C7 C1 -170.77(13) . . . . ?
C8 N1 C7 C1 21.3(2) . . . . ?
C2 C1 C7 O1 -133.17(18) . . . . ?
C6 C1 C7 O1 40.9(2) . . . . ?
C2 C1 C7 N1 45.9(2) . . . . ?
C6 C1 C7 N1 -140.07(15) . . . . ?
C11 N2 C9 N1 176.61(12) . . . . ?
C11 N2 C9 S1 -3.99(17) . . . . ?
C7 N1 C9 N2 -172.46(13) . . . . ?
C8 N1 C9 N2 -3.6(2) . . . . ?
C7 N1 C9 S1 8.15(18) . . . . ?
C8 N1 C9 S1 176.97(12) . . . . ?
C10 S1 C9 N2 -12.02(14) . . . . ?
C10 S1 C9 N1 167.38(14) . . . . ?
C9 S1 C10 C11 22.62(15) . . . . ?
C9 N2 C11 C12 -96.80(18) . . . . ?
C9 N2 C11 C13 143.2(2) . . . . ?
C9 N2 C11 C10 21.7(2) . . . . ?
S1 C10 C11 N2 -28.95(19) . . . . ?
S1 C10 C11 C12 87.72(18) . . . . ?
S1 C10 C11 C13 -148.60(17) . . . . ?

loop_
_cod_related_entry_id
_cod_related_entry_database
_cod_related_entry_code
1 ChemSpider 30653905
